data_7244864
loop_
_publ_author_name
'Qian, yin'
'Wang, Yi-Ming'
'Xu, Lei'
'Yao, Wanwan'
'Shao, Dong-Sheng'
'Ren, XiaoMing'

_publ_section_title
;
 Formation of Organic Ion Cocrystals, Phase Transition and Ion Conduction
;
_journal_name_full CrystEngComm
_journal_paper_doi 10.1039/D2CE00156J
_journal_year 2022
_chemical_formula_sum 'C28 H48 N6 Ni S4'
_chemical_formula_weight 655.67
_space_group_crystal_system triclinic
_space_group_IT_number 2
_space_group_name_Hall '-P 1'
_space_group_name_H-M_alt 'P -1'
_atom_sites_solution_hydrogens geom
_audit_creation_method SHELXL-2016/6
_audit_update_record
;
2022-01-27 deposited with the CCDC.	2022-04-26 downloaded from the CCDC.
;
_cell_angle_alpha 103.9340(10)
_cell_angle_beta 94.1090(10)
_cell_angle_gamma 90.7530(10)
_cell_formula_units_Z 4
_cell_length_a 9.9396(4)
_cell_length_b 19.2932(8)
_cell_length_c 19.4036(8)
_cell_measurement_temperature 293(2)
_cell_volume 3600.4(3)
_computing_structure_refinement 'SHELXL-2016/6 (Sheldrick, 2016)'
_diffrn_ambient_temperature 293(2)
_diffrn_measured_fraction_theta_full 0.993
_diffrn_measured_fraction_theta_max 0.991
_diffrn_radiation_type MoK\a
_diffrn_radiation_wavelength 0.71073
_diffrn_reflns_av_R_equivalents 0.0491
_diffrn_reflns_av_unetI/netI 0.0690
_diffrn_reflns_Laue_measured_fraction_full 0.993
_diffrn_reflns_Laue_measured_fraction_max 0.991
_diffrn_reflns_limit_h_max 12
_diffrn_reflns_limit_h_min -12
_diffrn_reflns_limit_k_max 25
_diffrn_reflns_limit_k_min -25
_diffrn_reflns_limit_l_max 25
_diffrn_reflns_limit_l_min -25
_diffrn_reflns_number 57228
_diffrn_reflns_point_group_measured_fraction_full 0.993
_diffrn_reflns_point_group_measured_fraction_max 0.991
_diffrn_reflns_theta_full 25.242
_diffrn_reflns_theta_max 27.574
_diffrn_reflns_theta_min 1.084
_exptl_absorpt_coefficient_mu 0.796
_exptl_crystal_density_diffrn 1.210
_exptl_crystal_F_000 1400
_refine_diff_density_max 0.300
_refine_diff_density_min -0.232
_refine_diff_density_rms 0.045
_refine_ls_extinction_method none
_refine_ls_goodness_of_fit_ref 1.005
_refine_ls_hydrogen_treatment constr
_refine_ls_matrix_type full
_refine_ls_number_parameters 722
_refine_ls_number_reflns 16496
_refine_ls_number_restraints 0
_refine_ls_restrained_S_all 1.005
_refine_ls_R_factor_all 0.1201
_refine_ls_R_factor_gt 0.0520
_refine_ls_shift/su_max 0.001
_refine_ls_shift/su_mean 0.000
_refine_ls_structure_factor_coef Fsqd
_refine_ls_weighting_details 'w=1/[\s^2^(Fo^2^)+(0.0539P)^2^+0.5254P] where P=(Fo^2^+2Fc^2^)/3'
_refine_ls_weighting_scheme calc
_refine_ls_wR_factor_gt 0.1027
_refine_ls_wR_factor_ref 0.1221
_reflns_Friedel_coverage 0.000
_reflns_number_gt 9409
_reflns_number_total 16496
_reflns_threshold_expression 'I > 2\s(I)'
_cod_data_source_file d2ce00156j2.cif
_cod_data_source_block 1_CCDC4
_cod_database_code 7244864
_shelx_shelxl_version_number 2016/6
_shelx_space_group_comment
;
The symmetry employed for this shelxl refinement is uniquely defined
by the following loop, which should always be used as a source of
symmetry information in preference to the above space-group names.
They are only intended as comments.
;

loop_
_space_group_symop_operation_xyz
'x, y, z'
'-x, -y, -z'

loop_
_atom_site_label
_atom_site_type_symbol
_atom_site_fract_x
_atom_site_fract_y
_atom_site_fract_z
_atom_site_U_iso_or_equiv
_atom_site_adp_type
_atom_site_occupancy
_atom_site_site_symmetry_order
_atom_site_calc_flag
_atom_site_refinement_flags_posn
_atom_site_refinement_flags_adp
_atom_site_refinement_flags_occupancy
_atom_site_disorder_assembly
_atom_site_disorder_group
Ni1 Ni 0.49830(3) 0.00124(2) 0.75242(2) 0.05109(11) Uani 1 1 d . . . . .
Ni2 Ni 0.500000 0.500000 0.500000 0.04598(13) Uani 1 2 d S . P . .
Ni3 Ni 1.000000 0.500000 0.000000 0.05177(14) Uani 1 2 d S . P . .
S1 S 0.40326(8) 0.04774(4) 0.84941(4) 0.0652(2) Uani 1 1 d . . . . .
S2 S 0.33508(8) -0.07790(4) 0.71451(4) 0.0685(2) Uani 1 1 d . . . . .
S3 S 0.66039(8) 0.08121(4) 0.78812(4) 0.0659(2) Uani 1 1 d . . . . .
S4 S 0.59313(8) -0.04661(4) 0.65632(4) 0.0670(2) Uani 1 1 d . . . . .
S5 S 0.30259(7) 0.46877(3) 0.52581(4) 0.05650(19) Uani 1 1 d . . . . .
S6 S 0.60017(7) 0.42750(4) 0.55549(4) 0.0608(2) Uani 1 1 d . . . . .
S7 S 0.90879(8) 0.43582(4) 0.06306(4) 0.0678(2) Uani 1 1 d . . . . .
S8 S 0.80087(7) 0.53996(4) -0.01975(4) 0.0623(2) Uani 1 1 d . . . . .
N1 N 0.0745(3) 0.04338(17) 0.92737(16) 0.1012(10) Uani 1 1 d . . . . .
N2 N -0.0158(3) -0.11339(17) 0.75315(16) 0.1052(11) Uani 1 1 d . . . . .
N3 N 1.0031(4) 0.12308(19) 0.74050(18) 0.1204(13) Uani 1 1 d . . . . .
N4 N 0.9176(3) -0.04900(17) 0.57592(16) 0.1016(10) Uani 1 1 d . . . . .
N5 N 0.1421(3) 0.34505(15) 0.61731(15) 0.0854(8) Uani 1 1 d . . . . .
N6 N 0.5187(3) 0.29332(15) 0.65788(14) 0.0870(8) Uani 1 1 d . . . . .
N7 N 0.9954(3) 0.30628(16) 0.17147(15) 0.0945(9) Uani 1 1 d . . . . .
N8 N 0.6321(3) 0.66977(15) -0.10828(15) 0.0877(8) Uani 1 1 d . . . . .
N9 N 0.2806(2) 0.11560(12) 0.61109(12) 0.0626(6) Uani 1 1 d . . . . .
N10 N 0.7201(2) 0.88024(12) 0.88877(12) 0.0632(6) Uani 1 1 d . . . . .
N11 N 0.5510(2) 0.31635(10) 0.89027(10) 0.0521(5) Uani 1 1 d . . . . .
N12 N 0.0757(2) 0.68490(10) 0.60690(10) 0.0524(5) Uani 1 1 d . . . . .
C1 C 0.1497(4) 0.02552(16) 0.88586(17) 0.0720(9) Uani 1 1 d . . . . .
C2 C 0.2468(3) 0.00357(14) 0.83446(14) 0.0580(7) Uani 1 1 d . . . . .
C3 C 0.2172(3) -0.05034(14) 0.77604(14) 0.0582(7) Uani 1 1 d . . . . .
C4 C 0.0884(4) -0.08581(17) 0.76395(16) 0.0747(9) Uani 1 1 d . . . . .
C5 C 0.9029(4) 0.09245(18) 0.73422(17) 0.0793(9) Uani 1 1 d . . . . .
C6 C 0.7765(3) 0.05402(14) 0.72538(14) 0.0581(7) Uani 1 1 d . . . . .
C7 C 0.7476(3) -0.00150(14) 0.66871(14) 0.0566(7) Uani 1 1 d . . . . .
C8 C 0.8429(4) -0.02652(16) 0.61746(17) 0.0713(9) Uani 1 1 d . . . . .
C9 C 0.2292(3) 0.37372(15) 0.60035(15) 0.0609(7) Uani 1 1 d . . . . .
C10 C 0.3392(3) 0.40759(12) 0.57627(13) 0.0506(6) Uani 1 1 d . . . . .
C11 C 0.4677(3) 0.38987(13) 0.58880(13) 0.0513(7) Uani 1 1 d . . . . .
C12 C 0.4974(3) 0.33672(16) 0.62790(15) 0.0619(7) Uani 1 1 d . . . . .
C13 C 1.0178(3) 0.34428(17) 0.13675(17) 0.0696(8) Uani 1 1 d . . . . .
C14 C 1.0449(3) 0.39224(14) 0.09226(14) 0.0574(7) Uani 1 1 d . . . . .
C15 C 0.7188(3) 0.63683(15) -0.09436(15) 0.0633(8) Uani 1 1 d . . . . .
C16 C 0.8305(3) 0.59758(13) -0.07381(14) 0.0559(7) Uani 1 1 d . . . . .
C17 C 0.1887(4) 0.16650(19) 0.5888(2) 0.1107(14) Uani 1 1 d . . . . .
H17A H 0.233677 0.212472 0.597606 0.166 Uiso 1 1 calc R U . . .
H17B H 0.110074 0.170330 0.615327 0.166 Uiso 1 1 calc R U . . .
H17C H 0.162175 0.149961 0.538880 0.166 Uiso 1 1 calc R U . . .
C18 C 0.3281(4) 0.14387(19) 0.68721(16) 0.0933(11) Uani 1 1 d . . . . .
H18A H 0.372392 0.189689 0.693301 0.140 Uiso 1 1 calc R U . . .
H18B H 0.390220 0.111448 0.701682 0.140 Uiso 1 1 calc R U . . .
H18C H 0.252266 0.148726 0.715827 0.140 Uiso 1 1 calc R U . . .
C19 C 0.2104(4) 0.04564(17) 0.6014(2) 0.1030(12) Uani 1 1 d . . . . .
H19A H 0.133870 0.051119 0.629516 0.155 Uiso 1 1 calc R U . . .
H19B H 0.271135 0.012842 0.616358 0.155 Uiso 1 1 calc R U . . .
H19C H 0.180708 0.027452 0.552092 0.155 Uiso 1 1 calc R U . . .
C20 C 0.3965(4) 0.1070(2) 0.5671(2) 0.1148(14) Uani 1 1 d . . . . .
H20A H 0.365346 0.088613 0.517940 0.172 Uiso 1 1 calc R U . . .
H20B H 0.457682 0.074186 0.581644 0.172 Uiso 1 1 calc R U . . .
H20C H 0.442018 0.152406 0.572829 0.172 Uiso 1 1 calc R U . . .
C21 C 0.7628(4) 0.95488(17) 0.8951(2) 0.1067(13) Uani 1 1 d . . . . .
H21A H 0.824735 0.956803 0.859831 0.160 Uiso 1 1 calc R U . . .
H21B H 0.806254 0.974375 0.941723 0.160 Uiso 1 1 calc R U . . .
H21C H 0.685265 0.982204 0.887974 0.160 Uiso 1 1 calc R U . . .
C22 C 0.6263(5) 0.8759(3) 0.9413(2) 0.153(2) Uani 1 1 d . . . . .
H22A H 0.551233 0.905558 0.936476 0.229 Uiso 1 1 calc R U . . .
H22B H 0.670960 0.891846 0.988177 0.229 Uiso 1 1 calc R U . . .
H22C H 0.594558 0.827261 0.934249 0.229 Uiso 1 1 calc R U . . .
C23 C 0.8414(4) 0.8409(2) 0.9032(2) 0.1196(15) Uani 1 1 d . . . . .
H23A H 0.815525 0.792684 0.902780 0.179 Uiso 1 1 calc R U . . .
H23B H 0.884400 0.863924 0.949094 0.179 Uiso 1 1 calc R U . . .
H23C H 0.902955 0.840631 0.867263 0.179 Uiso 1 1 calc R U . . .
C24 C 0.6622(5) 0.8480(2) 0.81639(19) 0.1267(16) Uani 1 1 d . . . . .
H24A H 0.572710 0.864869 0.810308 0.190 Uiso 1 1 calc R U . . .
H24B H 0.658412 0.796955 0.808778 0.190 Uiso 1 1 calc R U . . .
H24C H 0.717442 0.861076 0.782641 0.190 Uiso 1 1 calc R U . . .
C25 C 0.3391(5) 0.5136(2) 0.7903(2) 0.1221(15) Uani 1 1 d . . . . .
H25A H 0.392435 0.504249 0.749956 0.183 Uiso 1 1 calc R U . . .
H25B H 0.320958 0.563628 0.803723 0.183 Uiso 1 1 calc R U . . .
H25C H 0.255474 0.486479 0.778248 0.183 Uiso 1 1 calc R U . . .
C26 C 0.4153(4) 0.49238(16) 0.8518(2) 0.0918(11) Uani 1 1 d . . . . .
H26A H 0.500514 0.519209 0.863006 0.110 Uiso 1 1 calc R U . . .
H26B H 0.363578 0.505068 0.893352 0.110 Uiso 1 1 calc R U . . .
C27 C 0.4424(3) 0.41410(15) 0.83664(17) 0.0765(9) Uani 1 1 d . . . . .
H27A H 0.499693 0.401763 0.797332 0.092 Uiso 1 1 calc R U . . .
H27B H 0.357958 0.386913 0.822601 0.092 Uiso 1 1 calc R U . . .
C28 C 0.5104(3) 0.39431(13) 0.90115(14) 0.0606(7) Uani 1 1 d . . . . .
H28A H 0.450078 0.404786 0.939204 0.073 Uiso 1 1 calc R U . . .
H28B H 0.590818 0.424668 0.916842 0.073 Uiso 1 1 calc R U . . .
C29 C 1.0070(4) 0.3606(2) 0.8017(2) 0.1054(13) Uani 1 1 d . . . . .
H29A H 0.988705 0.410167 0.806018 0.158 Uiso 1 1 calc R U . . .
H29B H 1.061449 0.344042 0.762443 0.158 Uiso 1 1 calc R U . . .
H29C H 1.054266 0.354998 0.844802 0.158 Uiso 1 1 calc R U . . .
C30 C 0.8759(3) 0.31775(18) 0.78878(17) 0.0834(10) Uani 1 1 d . . . . .
H30A H 0.894817 0.267861 0.785210 0.100 Uiso 1 1 calc R U . . .
H30B H 0.830936 0.321413 0.743817 0.100 Uiso 1 1 calc R U . . .
C31 C 0.7824(3) 0.34312(16) 0.84787(16) 0.0692(8) Uani 1 1 d . . . . .
H31A H 0.827390 0.340154 0.893066 0.083 Uiso 1 1 calc R U . . .
H31B H 0.761464 0.392682 0.850910 0.083 Uiso 1 1 calc R U . . .
C32 C 0.6525(3) 0.29786(14) 0.83382(14) 0.0584(7) Uani 1 1 d . . . . .
H32A H 0.675751 0.248296 0.828643 0.070 Uiso 1 1 calc R U . . .
H32B H 0.608650 0.301874 0.788707 0.070 Uiso 1 1 calc R U . . .
C33 C 0.0783(3) 0.23383(18) 0.92541(17) 0.0832(10) Uani 1 1 d . . . . .
H33A H 0.106303 0.222580 0.969743 0.125 Uiso 1 1 calc R U . . .
H33B H 0.005571 0.201799 0.901562 0.125 Uiso 1 1 calc R U . . .
H33C H 0.048598 0.282104 0.934421 0.125 Uiso 1 1 calc R U . . .
C34 C 0.1959(3) 0.22594(15) 0.87887(16) 0.0683(8) Uani 1 1 d . . . . .
H34A H 0.223319 0.176669 0.868541 0.082 Uiso 1 1 calc R U . . .
H34B H 0.166776 0.236993 0.834035 0.082 Uiso 1 1 calc R U . . .
C35 C 0.3157(3) 0.27400(15) 0.91315(15) 0.0625(7) Uani 1 1 d . . . . .
H35A H 0.288280 0.323254 0.924848 0.075 Uiso 1 1 calc R U . . .
H35B H 0.347600 0.261867 0.957072 0.075 Uiso 1 1 calc R U . . .
C36 C 0.4289(3) 0.26653(13) 0.86425(14) 0.0564(7) Uani 1 1 d . . . . .
H36A H 0.392900 0.274134 0.818938 0.068 Uiso 1 1 calc R U . . .
H36B H 0.458846 0.217751 0.855586 0.068 Uiso 1 1 calc R U . . .
C37 C 0.7623(4) 0.1592(2) 1.0421(2) 0.1259(16) Uani 1 1 d . . . . .
H37A H 0.689616 0.124299 1.027058 0.189 Uiso 1 1 calc R U . . .
H37B H 0.793807 0.160624 1.090391 0.189 Uiso 1 1 calc R U . . .
H37C H 0.834792 0.146394 1.011792 0.189 Uiso 1 1 calc R U . . .
C38 C 0.7127(4) 0.2321(2) 1.03749(19) 0.0967(11) Uani 1 1 d . . . . .
H38A H 0.643514 0.245939 1.070512 0.116 Uiso 1 1 calc R U . . .
H38B H 0.787066 0.266834 1.051958 0.116 Uiso 1 1 calc R U . . .
C39 C 0.6563(3) 0.23374(16) 0.96404(15) 0.0718(8) Uani 1 1 d . . . . .
H39A H 0.580210 0.200064 0.949746 0.086 Uiso 1 1 calc R U . . .
H39B H 0.724602 0.219317 0.930601 0.086 Uiso 1 1 calc R U . . .
C40 C 0.6108(3) 0.30811(14) 0.96185(13) 0.0595(7) Uani 1 1 d . . . . .
H40A H 0.544208 0.322116 0.996363 0.071 Uiso 1 1 calc R U . . .
H40B H 0.687750 0.341123 0.976796 0.071 Uiso 1 1 calc R U . . .
C41 C 0.5486(3) 0.63857(19) 0.70061(19) 0.0941(11) Uani 1 1 d . . . . .
H41A H 0.525232 0.591505 0.705131 0.141 Uiso 1 1 calc R U . . .
H41B H 0.619922 0.659156 0.735888 0.141 Uiso 1 1 calc R U . . .
H41C H 0.578014 0.635703 0.653987 0.141 Uiso 1 1 calc R U . . .
C42 C 0.4257(3) 0.68507(18) 0.71144(16) 0.0810(9) Uani 1 1 d . . . . .
H42A H 0.393367 0.685759 0.757585 0.097 Uiso 1 1 calc R U . . .
H42B H 0.451705 0.733645 0.711216 0.097 Uiso 1 1 calc R U . . .
C43 C 0.3127(3) 0.65826(15) 0.65405(15) 0.0669(8) Uani 1 1 d . . . . .
H43A H 0.344761 0.657998 0.607931 0.080 Uiso 1 1 calc R U . . .
H43B H 0.287232 0.609537 0.653974 0.080 Uiso 1 1 calc R U . . .
C44 C 0.1910(3) 0.70391(14) 0.66525(14) 0.0611(7) Uani 1 1 d . . . . .
H44A H 0.219770 0.753177 0.669940 0.073 Uiso 1 1 calc R U . . .
H44B H 0.156420 0.700981 0.709986 0.073 Uiso 1 1 calc R U . . .
C45 C -0.1237(5) 0.4874(2) 0.7020(2) 0.151(2) Uani 1 1 d . . . . .
H45A H -0.061402 0.498205 0.743597 0.227 Uiso 1 1 calc R U . . .
H45B H -0.145480 0.437077 0.688981 0.227 Uiso 1 1 calc R U . . .
H45C H -0.204524 0.513431 0.712046 0.227 Uiso 1 1 calc R U . . .
C46 C -0.0597(4) 0.50875(18) 0.6409(2) 0.1081(14) Uani 1 1 d . . . . .
H46A H 0.019682 0.480766 0.629739 0.130 Uiso 1 1 calc R U . . .
H46B H -0.123101 0.497470 0.599043 0.130 Uiso 1 1 calc R U . . .
C47 C -0.0206(4) 0.58547(16) 0.65705(17) 0.0821(10) Uani 1 1 d . . . . .
H47A H 0.048206 0.596088 0.696493 0.098 Uiso 1 1 calc R U . . .
H47B H -0.098376 0.613575 0.671673 0.098 Uiso 1 1 calc R U . . .
C48 C 0.0325(3) 0.60676(13) 0.59418(15) 0.0610(8) Uani 1 1 d . . . . .
H48A H -0.036811 0.595707 0.555023 0.073 Uiso 1 1 calc R U . . .
H48B H 0.109269 0.577780 0.579502 0.073 Uiso 1 1 calc R U . . .
C49 C -0.4060(3) 0.75966(16) 0.56795(17) 0.0771(9) Uani 1 1 d . . . . .
H49A H -0.390312 0.769410 0.522900 0.116 Uiso 1 1 calc R U . . .
H49B H -0.471388 0.791719 0.590779 0.116 Uiso 1 1 calc R U . . .
H49C H -0.439192 0.711267 0.560507 0.116 Uiso 1 1 calc R U . . .
C50 C -0.2754(3) 0.77000(15) 0.61462(17) 0.0720(9) Uani 1 1 d . . . . .
H50A H -0.292327 0.760863 0.660298 0.086 Uiso 1 1 calc R U . . .
H50B H -0.243835 0.819330 0.623027 0.086 Uiso 1 1 calc R U . . .
C51 C -0.1664(3) 0.72183(14) 0.58248(14) 0.0599(7) Uani 1 1 d . . . . .
H51A H -0.146577 0.731881 0.537564 0.072 Uiso 1 1 calc R U . . .
H51B H -0.197942 0.672406 0.572985 0.072 Uiso 1 1 calc R U . . .
C52 C -0.0392(3) 0.73267(13) 0.63204(14) 0.0575(7) Uani 1 1 d . . . . .
H52A H -0.007723 0.781962 0.639915 0.069 Uiso 1 1 calc R U . . .
H52B H -0.061951 0.725329 0.677601 0.069 Uiso 1 1 calc R U . . .
C53 C 0.2361(5) 0.8485(2) 0.4567(3) 0.1388(18) Uani 1 1 d . . . . .
H53A H 0.159897 0.878554 0.465875 0.208 Uiso 1 1 calc R U . . .
H53B H 0.262219 0.846623 0.409606 0.208 Uiso 1 1 calc R U . . .
H53C H 0.309937 0.867674 0.490906 0.208 Uiso 1 1 calc R U . . .
C54 C 0.1986(4) 0.7744(2) 0.4624(2) 0.1000(12) Uani 1 1 d . . . . .
H54A H 0.274243 0.743760 0.450141 0.120 Uiso 1 1 calc R U . . .
H54B H 0.123290 0.755730 0.428021 0.120 Uiso 1 1 calc R U . . .
C55 C 0.1605(3) 0.77105(16) 0.53540(17) 0.0785(9) Uani 1 1 d . . . . .
H55A H 0.086283 0.802410 0.548651 0.094 Uiso 1 1 calc R U . . .
H55B H 0.236637 0.787651 0.569909 0.094 Uiso 1 1 calc R U . . .
C56 C 0.1195(3) 0.69558(14) 0.53694(14) 0.0602(7) Uani 1 1 d . . . . .
H56A H 0.045976 0.679241 0.500726 0.072 Uiso 1 1 calc R U . . .
H56B H 0.195029 0.665148 0.523710 0.072 Uiso 1 1 calc R U . . .

loop_
_atom_site_aniso_label
_atom_site_aniso_U_11
_atom_site_aniso_U_22
_atom_site_aniso_U_33
_atom_site_aniso_U_23
_atom_site_aniso_U_13
_atom_site_aniso_U_12
Ni1 0.0591(2) 0.03724(18) 0.0543(2) 0.00714(15) -0.00067(17) 0.00566(15)
Ni2 0.0469(3) 0.0358(2) 0.0528(3) 0.0072(2) 0.0000(2) -0.0007(2)
Ni3 0.0550(3) 0.0410(3) 0.0566(3) 0.0052(2) 0.0094(2) 0.0015(2)
S1 0.0645(5) 0.0631(5) 0.0583(4) -0.0031(4) 0.0016(4) -0.0036(4)
S2 0.0771(5) 0.0504(4) 0.0682(5) -0.0058(4) 0.0105(4) -0.0082(4)
S3 0.0737(5) 0.0481(4) 0.0666(5) -0.0048(3) 0.0078(4) -0.0047(4)
S4 0.0686(5) 0.0560(4) 0.0651(5) -0.0073(4) 0.0062(4) -0.0047(4)
S5 0.0486(4) 0.0475(4) 0.0761(5) 0.0208(3) 0.0032(4) 0.0013(3)
S6 0.0511(4) 0.0587(4) 0.0772(5) 0.0271(4) -0.0012(4) 0.0021(3)
S7 0.0615(5) 0.0652(5) 0.0822(5) 0.0256(4) 0.0171(4) 0.0036(4)
S8 0.0577(5) 0.0551(4) 0.0774(5) 0.0202(4) 0.0127(4) 0.0051(3)
N1 0.101(2) 0.108(2) 0.080(2) -0.0108(17) 0.0292(18) -0.0244(19)
N2 0.097(2) 0.106(2) 0.090(2) -0.0233(18) 0.0241(18) -0.038(2)
N3 0.094(2) 0.129(3) 0.110(3) -0.028(2) 0.022(2) -0.044(2)
N4 0.095(2) 0.117(2) 0.077(2) -0.0117(18) 0.0237(18) -0.017(2)
N5 0.087(2) 0.0791(19) 0.098(2) 0.0308(16) 0.0274(17) -0.0002(17)
N6 0.101(2) 0.091(2) 0.0804(19) 0.0459(17) -0.0042(16) 0.0050(17)
N7 0.127(3) 0.085(2) 0.080(2) 0.0329(17) 0.0248(18) 0.0013(19)
N8 0.091(2) 0.089(2) 0.085(2) 0.0283(16) -0.0050(17) 0.0176(17)
N9 0.0708(16) 0.0580(14) 0.0622(15) 0.0225(12) 0.0001(13) -0.0040(13)
N10 0.0701(16) 0.0590(15) 0.0626(15) 0.0202(12) -0.0010(13) 0.0045(12)
N11 0.0588(14) 0.0432(12) 0.0487(13) 0.0018(10) -0.0006(11) 0.0042(11)
N12 0.0571(14) 0.0456(12) 0.0488(13) 0.0004(10) 0.0044(11) -0.0020(11)
C1 0.078(2) 0.068(2) 0.0609(19) -0.0013(16) 0.0016(18) -0.0171(18)
C2 0.0622(18) 0.0539(16) 0.0567(17) 0.0119(14) 0.0023(15) 0.0007(14)
C3 0.0646(19) 0.0476(16) 0.0593(17) 0.0083(14) 0.0012(14) -0.0030(14)
C4 0.082(2) 0.066(2) 0.065(2) -0.0064(16) 0.0118(18) -0.0156(19)
C5 0.083(3) 0.074(2) 0.067(2) -0.0091(17) 0.0076(19) -0.013(2)
C6 0.0635(19) 0.0495(16) 0.0593(17) 0.0105(14) 0.0017(14) -0.0021(14)
C7 0.0648(19) 0.0501(16) 0.0527(16) 0.0076(13) 0.0060(14) 0.0031(14)
C8 0.078(2) 0.066(2) 0.0607(19) -0.0004(16) 0.0020(18) -0.0162(17)
C9 0.067(2) 0.0510(17) 0.0657(19) 0.0125(14) 0.0134(16) 0.0032(15)
C10 0.0612(18) 0.0391(14) 0.0494(15) 0.0067(12) 0.0048(13) 0.0005(13)
C11 0.0632(19) 0.0435(14) 0.0459(15) 0.0095(12) -0.0009(13) 0.0004(13)
C12 0.0650(19) 0.0641(19) 0.0574(18) 0.0181(15) -0.0008(15) -0.0023(15)
C13 0.082(2) 0.0625(19) 0.064(2) 0.0123(16) 0.0121(17) 0.0053(17)
C14 0.075(2) 0.0489(16) 0.0476(16) 0.0093(13) 0.0079(15) 0.0023(14)
C15 0.074(2) 0.0579(18) 0.0563(18) 0.0108(14) 0.0050(16) 0.0037(16)
C16 0.066(2) 0.0474(15) 0.0520(16) 0.0066(12) 0.0051(14) 0.0029(14)
C17 0.133(4) 0.085(3) 0.113(3) 0.028(2) -0.025(3) 0.031(2)
C18 0.111(3) 0.100(3) 0.066(2) 0.0215(19) -0.016(2) -0.014(2)
C19 0.132(3) 0.070(2) 0.106(3) 0.023(2) 0.005(2) -0.027(2)
C20 0.111(3) 0.123(3) 0.112(3) 0.025(3) 0.036(3) 0.003(3)
C21 0.121(3) 0.068(2) 0.133(3) 0.036(2) -0.015(3) -0.006(2)
C22 0.138(4) 0.178(5) 0.136(4) 0.012(4) 0.066(3) -0.045(4)
C23 0.125(4) 0.105(3) 0.131(3) 0.036(3) -0.012(3) 0.044(3)
C24 0.159(4) 0.126(3) 0.080(3) 0.013(2) -0.049(3) -0.016(3)
C25 0.153(4) 0.101(3) 0.139(4) 0.072(3) 0.041(3) 0.043(3)
C26 0.095(3) 0.065(2) 0.125(3) 0.036(2) 0.027(2) 0.0168(19)
C27 0.090(2) 0.0589(19) 0.081(2) 0.0191(16) 0.0062(18) 0.0140(17)
C28 0.0639(19) 0.0442(15) 0.0693(19) 0.0038(13) 0.0091(15) 0.0036(14)
C29 0.092(3) 0.128(3) 0.117(3) 0.064(3) 0.026(2) 0.016(3)
C30 0.083(2) 0.090(2) 0.081(2) 0.0248(19) 0.0172(19) 0.008(2)
C31 0.068(2) 0.0673(19) 0.071(2) 0.0121(15) 0.0145(16) 0.0099(16)
C32 0.070(2) 0.0515(16) 0.0515(16) 0.0069(13) 0.0071(14) 0.0114(15)
C33 0.065(2) 0.097(3) 0.091(2) 0.033(2) -0.0022(19) -0.0049(18)
C34 0.063(2) 0.0561(17) 0.080(2) 0.0097(15) -0.0078(17) 0.0027(15)
C35 0.0652(19) 0.0586(17) 0.0602(17) 0.0097(14) -0.0009(15) -0.0006(15)
C36 0.0649(19) 0.0437(15) 0.0534(16) 0.0026(12) -0.0117(14) -0.0016(14)
C37 0.105(3) 0.147(4) 0.150(4) 0.086(3) -0.006(3) 0.024(3)
C38 0.093(3) 0.109(3) 0.094(3) 0.045(2) -0.023(2) -0.007(2)
C39 0.067(2) 0.078(2) 0.071(2) 0.0225(16) -0.0014(16) 0.0091(17)
C40 0.0573(18) 0.0632(18) 0.0522(16) 0.0058(13) -0.0046(13) -0.0032(14)
C41 0.078(2) 0.110(3) 0.096(3) 0.035(2) -0.016(2) 0.000(2)
C42 0.082(2) 0.090(2) 0.066(2) 0.0143(17) -0.0117(17) -0.0119(19)
C43 0.0624(19) 0.0670(19) 0.0638(18) 0.0042(15) -0.0027(15) -0.0065(16)
C44 0.068(2) 0.0513(16) 0.0559(17) -0.0001(13) -0.0025(14) -0.0090(15)
C45 0.195(5) 0.130(4) 0.147(4) 0.099(3) -0.072(4) -0.075(4)
C46 0.118(3) 0.068(2) 0.139(4) 0.041(2) -0.038(3) -0.015(2)
C47 0.099(3) 0.061(2) 0.085(2) 0.0192(17) -0.007(2) -0.0136(18)
C48 0.0637(19) 0.0413(15) 0.0705(19) 0.0014(13) -0.0033(15) 0.0035(13)
C49 0.068(2) 0.0660(19) 0.092(2) 0.0084(17) 0.0058(18) 0.0075(16)
C50 0.066(2) 0.0526(17) 0.089(2) -0.0008(16) 0.0134(18) 0.0036(15)
C51 0.0679(19) 0.0475(15) 0.0605(17) 0.0035(13) 0.0119(15) 0.0056(14)
C52 0.0641(18) 0.0431(15) 0.0593(17) -0.0020(13) 0.0139(15) 0.0036(13)
C53 0.123(4) 0.153(4) 0.175(5) 0.100(4) 0.032(3) -0.004(3)
C54 0.094(3) 0.122(3) 0.100(3) 0.050(2) 0.029(2) 0.019(2)
C55 0.075(2) 0.078(2) 0.085(2) 0.0226(18) 0.0119(18) -0.0059(18)
C56 0.0585(18) 0.0644(18) 0.0535(17) 0.0047(14) 0.0086(14) 0.0082(14)

loop_
_atom_type_symbol
_atom_type_description
_atom_type_scat_dispersion_real
_atom_type_scat_dispersion_imag
_atom_type_scat_source
C C 0.0033 0.0016 'International Tables Vol C Tables 4.2.6.8 and 6.1.1.4'
H H 0.0000 0.0000 'International Tables Vol C Tables 4.2.6.8 and 6.1.1.4'
N N 0.0061 0.0033 'International Tables Vol C Tables 4.2.6.8 and 6.1.1.4'
S S 0.1246 0.1234 'International Tables Vol C Tables 4.2.6.8 and 6.1.1.4'
Ni Ni 0.3393 1.1124 'International Tables Vol C Tables 4.2.6.8 and 6.1.1.4'

loop_
_geom_angle_atom_site_label_1
_geom_angle_atom_site_label_2
_geom_angle_atom_site_label_3
_geom_angle
_geom_angle_site_symmetry_1
_geom_angle_site_symmetry_3
_geom_angle_publ_flag
S4 Ni1 S1 179.12(3) . . ?
S4 Ni1 S3 92.22(3) . . ?
S1 Ni1 S3 88.21(3) . . ?
S4 Ni1 S2 87.13(3) . . ?
S1 Ni1 S2 92.45(3) . . ?
S3 Ni1 S2 178.69(3) . . ?
S6 Ni2 S6 180.0 2_666 . ?
S6 Ni2 S5 88.06(3) 2_666 . ?
S6 Ni2 S5 91.94(3) . . ?
S6 Ni2 S5 91.94(3) 2_666 2_666 ?
S6 Ni2 S5 88.07(3) . 2_666 ?
S5 Ni2 S5 180.0 . 2_666 ?
S7 Ni3 S7 180.0 2_765 . ?
S7 Ni3 S8 91.88(3) 2_765 . ?
S7 Ni3 S8 88.12(3) . . ?
S7 Ni3 S8 88.12(3) 2_765 2_765 ?
S7 Ni3 S8 91.88(3) . 2_765 ?
S8 Ni3 S8 180.00(5) . 2_765 ?
C2 S1 Ni1 102.35(10) . . ?
C3 S2 Ni1 102.43(10) . . ?
C6 S3 Ni1 102.56(10) . . ?
C7 S4 Ni1 102.97(9) . . ?
C10 S5 Ni2 103.34(10) . . ?
C11 S6 Ni2 103.01(9) . . ?
C14 S7 Ni3 103.13(10) . . ?
C16 S8 Ni3 103.12(10) . . ?
C17 N9 C20 108.9(3) . . ?
C17 N9 C19 110.1(3) . . ?
C20 N9 C19 109.1(3) . . ?
C17 N9 C18 109.1(3) . . ?
C20 N9 C18 109.8(3) . . ?
C19 N9 C18 109.8(2) . . ?
C22 N10 C24 111.6(3) . . ?
C22 N10 C21 110.6(3) . . ?
C24 N10 C21 110.3(3) . . ?
C22 N10 C23 107.9(3) . . ?
C24 N10 C23 108.7(3) . . ?
C21 N10 C23 107.6(3) . . ?
C40 N11 C36 110.9(2) . . ?
C40 N11 C32 111.2(2) . . ?
C36 N11 C32 107.03(19) . . ?
C40 N11 C28 106.57(19) . . ?
C36 N11 C28 110.39(19) . . ?
C32 N11 C28 110.8(2) . . ?
C56 N12 C52 111.0(2) . . ?
C56 N12 C48 106.87(19) . . ?
C52 N12 C48 110.7(2) . . ?
C56 N12 C44 111.0(2) . . ?
C52 N12 C44 106.85(18) . . ?
C48 N12 C44 110.5(2) . . ?
N1 C1 C2 178.8(4) . . ?
C3 C2 C1 120.7(3) . . ?
C3 C2 S1 121.1(2) . . ?
C1 C2 S1 118.2(2) . . ?
C2 C3 C4 120.7(3) . . ?
C2 C3 S2 120.9(2) . . ?
C4 C3 S2 118.4(2) . . ?
N2 C4 C3 178.4(4) . . ?
N3 C5 C6 179.2(4) . . ?
C7 C6 C5 120.6(3) . . ?
C7 C6 S3 120.8(2) . . ?
C5 C6 S3 118.6(2) . . ?
C6 C7 C8 122.0(3) . . ?
C6 C7 S4 120.8(2) . . ?
C8 C7 S4 117.1(2) . . ?
N4 C8 C7 177.6(3) . . ?
N5 C9 C10 177.6(3) . . ?
C11 C10 C9 121.3(2) . . ?
C11 C10 S5 120.4(2) . . ?
C9 C10 S5 118.1(2) . . ?
C10 C11 C12 120.4(3) . . ?
C10 C11 S6 121.2(2) . . ?
C12 C11 S6 118.3(2) . . ?
N6 C12 C11 178.3(3) . . ?
N7 C13 C14 179.3(4) . . ?
C16 C14 C13 121.6(3) 2_765 . ?
C16 C14 S7 121.2(2) 2_765 . ?
C13 C14 S7 117.2(2) . . ?
N8 C15 C16 177.4(3) . . ?
C14 C16 C15 121.3(3) 2_765 . ?
C14 C16 S8 120.7(2) 2_765 . ?
C15 C16 S8 117.9(2) . . ?
N9 C17 H17A 109.5 . . ?
N9 C17 H17B 109.5 . . ?
H17A C17 H17B 109.5 . . ?
N9 C17 H17C 109.5 . . ?
H17A C17 H17C 109.5 . . ?
H17B C17 H17C 109.5 . . ?
N9 C18 H18A 109.5 . . ?
N9 C18 H18B 109.5 . . ?
H18A C18 H18B 109.5 . . ?
N9 C18 H18C 109.5 . . ?
H18A C18 H18C 109.5 . . ?
H18B C18 H18C 109.5 . . ?
N9 C19 H19A 109.5 . . ?
N9 C19 H19B 109.5 . . ?
H19A C19 H19B 109.5 . . ?
N9 C19 H19C 109.5 . . ?
H19A C19 H19C 109.5 . . ?
H19B C19 H19C 109.5 . . ?
N9 C20 H20A 109.5 . . ?
N9 C20 H20B 109.5 . . ?
H20A C20 H20B 109.5 . . ?
N9 C20 H20C 109.5 . . ?
H20A C20 H20C 109.5 . . ?
H20B C20 H20C 109.5 . . ?
N10 C21 H21A 109.5 . . ?
N10 C21 H21B 109.5 . . ?
H21A C21 H21B 109.5 . . ?
N10 C21 H21C 109.5 . . ?
H21A C21 H21C 109.5 . . ?
H21B C21 H21C 109.5 . . ?
N10 C22 H22A 109.5 . . ?
N10 C22 H22B 109.5 . . ?
H22A C22 H22B 109.5 . . ?
N10 C22 H22C 109.5 . . ?
H22A C22 H22C 109.5 . . ?
H22B C22 H22C 109.5 . . ?
N10 C23 H23A 109.5 . . ?
N10 C23 H23B 109.5 . . ?
H23A C23 H23B 109.5 . . ?
N10 C23 H23C 109.5 . . ?
H23A C23 H23C 109.5 . . ?
H23B C23 H23C 109.5 . . ?
N10 C24 H24A 109.5 . . ?
N10 C24 H24B 109.5 . . ?
H24A C24 H24B 109.5 . . ?
N10 C24 H24C 109.5 . . ?
H24A C24 H24C 109.5 . . ?
H24B C24 H24C 109.5 . . ?
C26 C25 H25A 109.5 . . ?
C26 C25 H25B 109.5 . . ?
H25A C25 H25B 109.5 . . ?
C26 C25 H25C 109.5 . . ?
H25A C25 H25C 109.5 . . ?
H25B C25 H25C 109.5 . . ?
C27 C26 C25 113.0(3) . . ?
C27 C26 H26A 109.0 . . ?
C25 C26 H26A 109.0 . . ?
C27 C26 H26B 109.0 . . ?
C25 C26 H26B 109.0 . . ?
H26A C26 H26B 107.8 . . ?
C26 C27 C28 111.3(3) . . ?
C26 C27 H27A 109.4 . . ?
C28 C27 H27A 109.4 . . ?
C26 C27 H27B 109.4 . . ?
C28 C27 H27B 109.4 . . ?
H27A C27 H27B 108.0 . . ?
C27 C28 N11 115.8(2) . . ?
C27 C28 H28A 108.3 . . ?
N11 C28 H28A 108.3 . . ?
C27 C28 H28B 108.3 . . ?
N11 C28 H28B 108.3 . . ?
H28A C28 H28B 107.4 . . ?
C30 C29 H29A 109.5 . . ?
C30 C29 H29B 109.5 . . ?
H29A C29 H29B 109.5 . . ?
C30 C29 H29C 109.5 . . ?
H29A C29 H29C 109.5 . . ?
H29B C29 H29C 109.5 . . ?
C29 C30 C31 112.2(3) . . ?
C29 C30 H30A 109.2 . . ?
C31 C30 H30A 109.2 . . ?
C29 C30 H30B 109.2 . . ?
C31 C30 H30B 109.2 . . ?
H30A C30 H30B 107.9 . . ?
C32 C31 C30 110.8(2) . . ?
C32 C31 H31A 109.5 . . ?
C30 C31 H31A 109.5 . . ?
C32 C31 H31B 109.5 . . ?
C30 C31 H31B 109.5 . . ?
H31A C31 H31B 108.1 . . ?
C31 C32 N11 116.2(2) . . ?
C31 C32 H32A 108.2 . . ?
N11 C32 H32A 108.2 . . ?
C31 C32 H32B 108.2 . . ?
N11 C32 H32B 108.2 . . ?
H32A C32 H32B 107.4 . . ?
C34 C33 H33A 109.5 . . ?
C34 C33 H33B 109.5 . . ?
H33A C33 H33B 109.5 . . ?
C34 C33 H33C 109.5 . . ?
H33A C33 H33C 109.5 . . ?
H33B C33 H33C 109.5 . . ?
C35 C34 C33 112.8(3) . . ?
C35 C34 H34A 109.0 . . ?
C33 C34 H34A 109.0 . . ?
C35 C34 H34B 109.0 . . ?
C33 C34 H34B 109.0 . . ?
H34A C34 H34B 107.8 . . ?
C36 C35 C34 111.2(2) . . ?
C36 C35 H35A 109.4 . . ?
C34 C35 H35A 109.4 . . ?
C36 C35 H35B 109.4 . . ?
C34 C35 H35B 109.4 . . ?
H35A C35 H35B 108.0 . . ?
C35 C36 N11 116.3(2) . . ?
C35 C36 H36A 108.2 . . ?
N11 C36 H36A 108.2 . . ?
C35 C36 H36B 108.2 . . ?
N11 C36 H36B 108.2 . . ?
H36A C36 H36B 107.4 . . ?
C38 C37 H37A 109.5 . . ?
C38 C37 H37B 109.5 . . ?
H37A C37 H37B 109.5 . . ?
C38 C37 H37C 109.5 . . ?
H37A C37 H37C 109.5 . . ?
H37B C37 H37C 109.5 . . ?
C39 C38 C37 113.0(3) . . ?
C39 C38 H38A 109.0 . . ?
C37 C38 H38A 109.0 . . ?
C39 C38 H38B 109.0 . . ?
C37 C38 H38B 109.0 . . ?
H38A C38 H38B 107.8 . . ?
C38 C39 C40 110.9(3) . . ?
C38 C39 H39A 109.4 . . ?
C40 C39 H39A 109.4 . . ?
C38 C39 H39B 109.4 . . ?
C40 C39 H39B 109.4 . . ?
H39A C39 H39B 108.0 . . ?
N11 C40 C39 115.8(2) . . ?
N11 C40 H40A 108.3 . . ?
C39 C40 H40A 108.3 . . ?
N11 C40 H40B 108.3 . . ?
C39 C40 H40B 108.3 . . ?
H40A C40 H40B 107.4 . . ?
C42 C41 H41A 109.5 . . ?
C42 C41 H41B 109.5 . . ?
H41A C41 H41B 109.5 . . ?
C42 C41 H41C 109.5 . . ?
H41A C41 H41C 109.5 . . ?
H41B C41 H41C 109.5 . . ?
C43 C42 C41 112.0(3) . . ?
C43 C42 H42A 109.2 . . ?
C41 C42 H42A 109.2 . . ?
C43 C42 H42B 109.2 . . ?
C41 C42 H42B 109.2 . . ?
H42A C42 H42B 107.9 . . ?
C44 C43 C42 111.9(2) . . ?
C44 C43 H43A 109.2 . . ?
C42 C43 H43A 109.2 . . ?
C44 C43 H43B 109.2 . . ?
C42 C43 H43B 109.2 . . ?
H43A C43 H43B 107.9 . . ?
C43 C44 N12 115.9(2) . . ?
C43 C44 H44A 108.3 . . ?
N12 C44 H44A 108.3 . . ?
C43 C44 H44B 108.3 . . ?
N12 C44 H44B 108.3 . . ?
H44A C44 H44B 107.4 . . ?
C46 C45 H45A 109.5 . . ?
C46 C45 H45B 109.5 . . ?
H45A C45 H45B 109.5 . . ?
C46 C45 H45C 109.5 . . ?
H45A C45 H45C 109.5 . . ?
H45B C45 H45C 109.5 . . ?
C47 C46 C45 113.1(4) . . ?
C47 C46 H46A 109.0 . . ?
C45 C46 H46A 109.0 . . ?
C47 C46 H46B 109.0 . . ?
C45 C46 H46B 109.0 . . ?
H46A C46 H46B 107.8 . . ?
C46 C47 C48 112.3(3) . . ?
C46 C47 H47A 109.1 . . ?
C48 C47 H47A 109.1 . . ?
C46 C47 H47B 109.1 . . ?
C48 C47 H47B 109.1 . . ?
H47A C47 H47B 107.9 . . ?
C47 C48 N12 115.3(2) . . ?
C47 C48 H48A 108.4 . . ?
N12 C48 H48A 108.4 . . ?
C47 C48 H48B 108.4 . . ?
N12 C48 H48B 108.4 . . ?
H48A C48 H48B 107.5 . . ?
C50 C49 H49A 109.5 . . ?
C50 C49 H49B 109.5 . . ?
H49A C49 H49B 109.5 . . ?
C50 C49 H49C 109.5 . . ?
H49A C49 H49C 109.5 . . ?
H49B C49 H49C 109.5 . . ?
C49 C50 C51 113.0(2) . . ?
C49 C50 H50A 109.0 . . ?
C51 C50 H50A 109.0 . . ?
C49 C50 H50B 109.0 . . ?
C51 C50 H50B 109.0 . . ?
H50A C50 H50B 107.8 . . ?
C50 C51 C52 111.0(2) . . ?
C50 C51 H51A 109.4 . . ?
C52 C51 H51A 109.4 . . ?
C50 C51 H51B 109.4 . . ?
C52 C51 H51B 109.4 . . ?
H51A C51 H51B 108.0 . . ?
N12 C52 C51 115.9(2) . . ?
N12 C52 H52A 108.3 . . ?
C51 C52 H52A 108.3 . . ?
N12 C52 H52B 108.3 . . ?
C51 C52 H52B 108.3 . . ?
H52A C52 H52B 107.4 . . ?
C54 C53 H53A 109.5 . . ?
C54 C53 H53B 109.5 . . ?
H53A C53 H53B 109.5 . . ?
C54 C53 H53C 109.5 . . ?
H53A C53 H53C 109.5 . . ?
H53B C53 H53C 109.5 . . ?
C53 C54 C55 113.7(3) . . ?
C53 C54 H54A 108.8 . . ?
C55 C54 H54A 108.8 . . ?
C53 C54 H54B 108.8 . . ?
C55 C54 H54B 108.8 . . ?
H54A C54 H54B 107.7 . . ?
C54 C55 C56 111.1(3) . . ?
C54 C55 H55A 109.4 . . ?
C56 C55 H55A 109.4 . . ?
C54 C55 H55B 109.4 . . ?
C56 C55 H55B 109.4 . . ?
H55A C55 H55B 108.0 . . ?
N12 C56 C55 116.6(2) . . ?
N12 C56 H56A 108.1 . . ?
C55 C56 H56A 108.1 . . ?
N12 C56 H56B 108.1 . . ?
C55 C56 H56B 108.1 . . ?
H56A C56 H56B 107.3 . . ?

loop_
_geom_bond_atom_site_label_1
_geom_bond_atom_site_label_2
_geom_bond_distance
_geom_bond_site_symmetry_2
_geom_bond_publ_flag
Ni1 S4 2.1595(8) . ?
Ni1 S1 2.1688(8) . ?
Ni1 S3 2.1717(8) . ?
Ni1 S2 2.1743(8) . ?
Ni2 S6 2.1716(7) 2_666 ?
Ni2 S6 2.1716(7) . ?
Ni2 S5 2.1724(7) . ?
Ni2 S5 2.1724(7) 2_666 ?
Ni3 S7 2.1707(8) 2_765 ?
Ni3 S7 2.1707(8) . ?
Ni3 S8 2.1755(7) . ?
Ni3 S8 2.1755(7) 2_765 ?
S1 C2 1.735(3) . ?
S2 C3 1.730(3) . ?
S3 C6 1.732(3) . ?
S4 C7 1.728(3) . ?
S5 C10 1.732(3) . ?
S6 C11 1.732(3) . ?
S7 C14 1.734(3) . ?
S8 C16 1.738(3) . ?
N1 C1 1.134(4) . ?
N2 C4 1.141(4) . ?
N3 C5 1.135(4) . ?
N4 C8 1.146(4) . ?
N5 C9 1.131(4) . ?
N6 C12 1.143(3) . ?
N7 C13 1.139(4) . ?
N8 C15 1.133(4) . ?
N9 C17 1.469(4) . ?
N9 C20 1.470(4) . ?
N9 C19 1.476(4) . ?
N9 C18 1.485(4) . ?
N10 C22 1.446(4) . ?
N10 C24 1.464(4) . ?
N10 C21 1.470(4) . ?
N10 C23 1.478(4) . ?
N11 C40 1.516(3) . ?
N11 C36 1.516(3) . ?
N11 C32 1.525(3) . ?
N11 C28 1.531(3) . ?
N12 C56 1.514(3) . ?
N12 C52 1.511(3) . ?
N12 C48 1.519(3) . ?
N12 C44 1.528(3) . ?
C1 C2 1.433(4) . ?
C2 C3 1.353(4) . ?
C3 C4 1.420(4) . ?
C5 C6 1.429(4) . ?
C6 C7 1.349(4) . ?
C7 C8 1.426(4) . ?
C9 C10 1.430(4) . ?
C10 C11 1.347(4) . ?
C11 C12 1.437(4) . ?
C13 C14 1.444(4) . ?
C14 C16 1.339(4) 2_765 ?
C15 C16 1.438(4) . ?
C17 H17A 0.9600 . ?
C17 H17B 0.9600 . ?
C17 H17C 0.9600 . ?
C18 H18A 0.9600 . ?
C18 H18B 0.9600 . ?
C18 H18C 0.9600 . ?
C19 H19A 0.9600 . ?
C19 H19B 0.9600 . ?
C19 H19C 0.9600 . ?
C20 H20A 0.9600 . ?
C20 H20B 0.9600 . ?
C20 H20C 0.9600 . ?
C21 H21A 0.9600 . ?
C21 H21B 0.9600 . ?
C21 H21C 0.9600 . ?
C22 H22A 0.9600 . ?
C22 H22B 0.9600 . ?
C22 H22C 0.9600 . ?
C23 H23A 0.9600 . ?
C23 H23B 0.9600 . ?
C23 H23C 0.9600 . ?
C24 H24A 0.9600 . ?
C24 H24B 0.9600 . ?
C24 H24C 0.9600 . ?
C25 C26 1.509(5) . ?
C25 H25A 0.9600 . ?
C25 H25B 0.9600 . ?
C25 H25C 0.9600 . ?
C26 C27 1.499(4) . ?
C26 H26A 0.9700 . ?
C26 H26B 0.9700 . ?
C27 C28 1.512(4) . ?
C27 H27A 0.9700 . ?
C27 H27B 0.9700 . ?
C28 H28A 0.9700 . ?
C28 H28B 0.9700 . ?
C29 C30 1.506(5) . ?
C29 H29A 0.9600 . ?
C29 H29B 0.9600 . ?
C29 H29C 0.9600 . ?
C30 C31 1.521(4) . ?
C30 H30A 0.9700 . ?
C30 H30B 0.9700 . ?
C31 C32 1.520(4) . ?
C31 H31A 0.9700 . ?
C31 H31B 0.9700 . ?
C32 H32A 0.9700 . ?
C32 H32B 0.9700 . ?
C33 C34 1.515(4) . ?
C33 H33A 0.9600 . ?
C33 H33B 0.9600 . ?
C33 H33C 0.9600 . ?
C34 C35 1.510(4) . ?
C34 H34A 0.9700 . ?
C34 H34B 0.9700 . ?
C35 C36 1.509(4) . ?
C35 H35A 0.9700 . ?
C35 H35B 0.9700 . ?
C36 H36A 0.9700 . ?
C36 H36B 0.9700 . ?
C37 C38 1.518(5) . ?
C37 H37A 0.9600 . ?
C37 H37B 0.9600 . ?
C37 H37C 0.9600 . ?
C38 C39 1.502(4) . ?
C38 H38A 0.9700 . ?
C38 H38B 0.9700 . ?
C39 C40 1.519(4) . ?
C39 H39A 0.9700 . ?
C39 H39B 0.9700 . ?
C40 H40A 0.9700 . ?
C40 H40B 0.9700 . ?
C41 C42 1.521(4) . ?
C41 H41A 0.9600 . ?
C41 H41B 0.9600 . ?
C41 H41C 0.9600 . ?
C42 C43 1.515(4) . ?
C42 H42A 0.9700 . ?
C42 H42B 0.9700 . ?
C43 C44 1.503(4) . ?
C43 H43A 0.9700 . ?
C43 H43B 0.9700 . ?
C44 H44A 0.9700 . ?
C44 H44B 0.9700 . ?
C45 C46 1.523(5) . ?
C45 H45A 0.9600 . ?
C45 H45B 0.9600 . ?
C45 H45C 0.9600 . ?
C46 C47 1.478(4) . ?
C46 H46A 0.9700 . ?
C46 H46B 0.9700 . ?
C47 C48 1.504(4) . ?
C47 H47A 0.9700 . ?
C47 H47B 0.9700 . ?
C48 H48A 0.9700 . ?
C48 H48B 0.9700 . ?
C49 C50 1.511(4) . ?
C49 H49A 0.9600 . ?
C49 H49B 0.9600 . ?
C49 H49C 0.9600 . ?
C50 C51 1.507(4) . ?
C50 H50A 0.9700 . ?
C50 H50B 0.9700 . ?
C51 C52 1.513(4) . ?
C51 H51A 0.9700 . ?
C51 H51B 0.9700 . ?
C52 H52A 0.9700 . ?
C52 H52B 0.9700 . ?
C53 C54 1.505(5) . ?
C53 H53A 0.9600 . ?
C53 H53B 0.9600 . ?
C53 H53C 0.9600 . ?
C54 C55 1.507(4) . ?
C54 H54A 0.9700 . ?
C54 H54B 0.9700 . ?
C55 C56 1.515(4) . ?
C55 H55A 0.9700 . ?
C55 H55B 0.9700 . ?
C56 H56A 0.9700 . ?
C56 H56B 0.9700 . ?
